data_4335100
loop_
_publ_author_name
'Gabriel E. B\"uchel'
'Anatolie Gavriluta'
'Maria Nowak'
'Samuel M. Meier'
'Michael A. Jakupec'
'Olesea Cuzan'
'Constantin Turta'
'Jean-Bernard Tommasino'
'Erwann Jeanneau'
'Ghenadie Novitchi'
'Dominique Luneau'
'Vladimir B. Arion'

_publ_section_title
;
 Striking Difference in Antiproliferative Activity of Ruthenium- and
 Osmium-Nitrosyl Complexes with Azole Heterocycles
;
_journal_name_full 'Inorganic Chemistry'
_journal_page_first 6273
_journal_page_last 6285
_journal_paper_doi 10.1021/ic400555k
_journal_volume 52
_journal_year 2013
_chemical_formula_moiety 'C7 H6 Cl4 N3 O Ru, C7 H7 N2'
_chemical_formula_sum 'C14 H13 Cl4 N5 O Ru'
_chemical_formula_weight 510.16
_chemical_name_systematic
; 
Benzimidazolium cis-tetrachlorido-benzimidazole-nitrosyl-ruthenate(III) 
;
_space_group_IT_number 19
_symmetry_cell_setting orthorhombic
_symmetry_space_group_name_Hall 'P 2ac 2ab'
_symmetry_space_group_name_H-M 'P 21 21 21'
_atom_sites_solution_hydrogens geom
_atom_sites_solution_primary direct
_atom_sites_solution_secondary difmap
_audit_creation_method SHELXL-97
_cell_angle_alpha 90.00
_cell_angle_beta 90.00
_cell_angle_gamma 90.00
_cell_formula_units_Z 4
_cell_length_a 7.0814(4)
_cell_length_b 15.7409(8)
_cell_length_c 16.9995(9)
_cell_measurement_reflns_used 7103
_cell_measurement_temperature 200(2)
_cell_measurement_theta_max 27.49
_cell_measurement_theta_min 2.40
_cell_volume 1894.89(18)
_computing_cell_refinement 'Bruker SAINT'
_computing_data_collection 'Bruker APEX2'
_computing_data_reduction 'Bruker SAINT'
_computing_molecular_graphics 'Bruker SHELXTL'
_computing_publication_material 'Bruker SHELXTL'
_computing_structure_refinement 'SHELXL-97 (Sheldrick, 2008)'
_computing_structure_solution 'SHELXS-97 (Sheldrick, 2008)'
_diffrn_ambient_temperature 200(2)
_diffrn_measured_fraction_theta_full 0.996
_diffrn_measured_fraction_theta_max 0.996
_diffrn_measurement_device_type 'Bruker APEX-II CCD'
_diffrn_measurement_method '\f and \w scans'
_diffrn_radiation_monochromator graphite
_diffrn_radiation_source 'fine-focus sealed tube'
_diffrn_radiation_type MoK\a
_diffrn_radiation_wavelength 0.71073
_diffrn_reflns_av_R_equivalents 0.0734
_diffrn_reflns_av_sigmaI/netI 0.0398
_diffrn_reflns_limit_h_max 8
_diffrn_reflns_limit_h_min -8
_diffrn_reflns_limit_k_max 18
_diffrn_reflns_limit_k_min -18
_diffrn_reflns_limit_l_max 20
_diffrn_reflns_limit_l_min -20
_diffrn_reflns_number 29991
_diffrn_reflns_theta_full 25.00
_diffrn_reflns_theta_max 25.00
_diffrn_reflns_theta_min 1.76
_exptl_absorpt_coefficient_mu 1.404
_exptl_absorpt_correction_T_max 0.9591
_exptl_absorpt_correction_T_min 0.8170
_exptl_absorpt_correction_type multi-scan
_exptl_absorpt_process_details SADABS
_exptl_crystal_colour violet
_exptl_crystal_density_diffrn 1.788
_exptl_crystal_description plate
_exptl_crystal_F_000 1008
_exptl_crystal_size_max 0.15
_exptl_crystal_size_mid 0.08
_exptl_crystal_size_min 0.03
_refine_diff_density_max 2.308
_refine_diff_density_min -0.441
_refine_diff_density_rms 0.091
_refine_ls_abs_structure_details 'Flack H D (1983), Acta Cryst. A39, 876-881'
_refine_ls_abs_structure_Flack 0.50(6)
_refine_ls_extinction_method none
_refine_ls_goodness_of_fit_ref 1.018
_refine_ls_hydrogen_treatment constr
_refine_ls_matrix_type full
_refine_ls_number_parameters 226
_refine_ls_number_reflns 3345
_refine_ls_number_restraints 0
_refine_ls_restrained_S_all 1.018
_refine_ls_R_factor_all 0.0423
_refine_ls_R_factor_gt 0.0363
_refine_ls_shift/su_max 0.000
_refine_ls_shift/su_mean 0.000
_refine_ls_structure_factor_coef Fsqd
_refine_ls_weighting_details 'calc w=1/[\s^2^(Fo^2^)+(0.0496P)^2^+2.5159P] where P=(Fo^2^+2Fc^2^)/3'
_refine_ls_weighting_scheme calc
_refine_ls_wR_factor_gt 0.0866
_refine_ls_wR_factor_ref 0.0897
_reflns_number_gt 3074
_reflns_number_total 3345
_reflns_threshold_expression >2sigma(I)
_cod_data_source_file ic400555k_si_002_6.cif
_cod_data_source_block gabu462
_cod_database_code 4335100

loop_
_symmetry_equiv_pos_as_xyz
'x, y, z'
'-x+1/2, -y, z+1/2'
'-x, y+1/2, -z+1/2'
'x+1/2, -y+1/2, -z'

loop_
_atom_site_label
_atom_site_type_symbol
_atom_site_fract_x
_atom_site_fract_y
_atom_site_fract_z
_atom_site_U_iso_or_equiv
_atom_site_adp_type
_atom_site_occupancy
_atom_site_symmetry_multiplicity
_atom_site_calc_flag
_atom_site_refinement_flags
Ru1 Ru 0.92044(6) 0.29390(3) 0.21883(2) 0.02212(12) Uani 1 1 d .
Cl1 Cl 0.7290(2) 0.39047(10) 0.14975(8) 0.0347(3) Uani 1 1 d .
Cl2 Cl 1.18478(19) 0.35501(9) 0.15706(8) 0.0322(3) Uani 1 1 d .
Cl3 Cl 1.1295(2) 0.19859(10) 0.28459(8) 0.0377(3) Uani 1 1 d .
Cl4 Cl 0.8965(2) 0.19993(8) 0.10890(7) 0.0309(3) Uani 1 1 d .
O1 O 0.6041(6) 0.2137(3) 0.2929(3) 0.0559(12) Uani 1 1 d .
N1 N 0.9520(6) 0.3840(3) 0.3064(2) 0.0246(10) Uani 1 1 d .
N2 N 0.9873(7) 0.5116(3) 0.3556(3) 0.0287(11) Uani 1 1 d .
H2 H 1.0072 0.5667 0.3578 0.034 Uiso 1 1 calc R
N3 N 0.7281(7) 0.2467(3) 0.2643(3) 0.0315(11) Uani 1 1 d .
C1 C 0.9868(7) 0.4646(3) 0.2906(3) 0.0257(12) Uani 1 1 d .
H1 H 1.0088 0.4864 0.2392 0.031 Uiso 1 1 calc R
C2 C 0.9269(8) 0.3781(3) 0.3872(3) 0.0275(11) Uani 1 1 d .
C3 C 0.8880(9) 0.3099(4) 0.4366(3) 0.0386(15) Uani 1 1 d .
H3A H 0.8761 0.2538 0.4166 0.046 Uiso 1 1 calc R
C4 C 0.8675(11) 0.3269(4) 0.5149(4) 0.0503(19) Uani 1 1 d .
H4 H 0.8338 0.2819 0.5495 0.060 Uiso 1 1 calc R
C5 C 0.8944(12) 0.4082(4) 0.5459(4) 0.0489(18) Uani 1 1 d .
H5 H 0.8857 0.4166 0.6011 0.059 Uiso 1 1 calc R
C6 C 0.9328(10) 0.4756(4) 0.4985(3) 0.0380(14) Uani 1 1 d .
H6 H 0.9463 0.5313 0.5192 0.046 Uiso 1 1 calc R
C7 C 0.9515(8) 0.4595(3) 0.4188(3) 0.0290(13) Uani 1 1 d .
N4 N 0.4706(7) 0.1350(3) 0.0154(3) 0.0350(12) Uani 1 1 d .
H4A H 0.4889 0.1439 -0.0351 0.042 Uiso 1 1 calc R
N5 N 0.3960(8) 0.1570(3) 0.1358(3) 0.0397(12) Uani 1 1 d .
H5A H 0.3546 0.1830 0.1783 0.048 Uiso 1 1 calc R
C8 C 0.4054(10) 0.1908(4) 0.0655(3) 0.0424(15) Uani 1 1 d .
H8 H 0.3701 0.2473 0.0528 0.051 Uiso 1 1 calc R
C9 C 0.5064(8) 0.0595(4) 0.0551(3) 0.0316(13) Uani 1 1 d .
C10 C 0.5733(11) -0.0168(4) 0.0279(5) 0.0534(18) Uani 1 1 d .
H10 H 0.6047 -0.0265 -0.0257 0.064 Uiso 1 1 calc R
C11 C 0.5910(11) -0.0792(5) 0.0865(6) 0.071(2) Uani 1 1 d .
H11 H 0.6353 -0.1341 0.0724 0.085 Uiso 1 1 calc R
C12 C 0.5449(11) -0.0626(5) 0.1656(6) 0.064(2) Uani 1 1 d .
H12 H 0.5617 -0.1062 0.2036 0.076 Uiso 1 1 calc R
C13 C 0.4778(10) 0.0134(5) 0.1890(4) 0.0520(19) Uani 1 1 d .
H13 H 0.4440 0.0239 0.2423 0.062 Uiso 1 1 calc R
C14 C 0.4610(7) 0.0744(4) 0.1330(3) 0.0326(14) Uani 1 1 d .

loop_
_atom_site_aniso_label
_atom_site_aniso_U_11
_atom_site_aniso_U_22
_atom_site_aniso_U_33
_atom_site_aniso_U_23
_atom_site_aniso_U_13
_atom_site_aniso_U_12
Ru1 0.0268(2) 0.02051(19) 0.0191(2) -0.00006(18) -0.00048(18) 0.00194(18)
Cl1 0.0411(8) 0.0374(8) 0.0256(7) 0.0022(6) -0.0045(6) 0.0150(6)
Cl2 0.0316(7) 0.0393(8) 0.0258(7) -0.0051(6) 0.0043(6) -0.0039(6)
Cl3 0.0455(8) 0.0432(8) 0.0244(6) 0.0036(7) 0.0008(6) 0.0200(7)
Cl4 0.0453(8) 0.0225(6) 0.0248(6) -0.0033(5) -0.0032(6) 0.0004(7)
O1 0.051(3) 0.068(3) 0.049(3) 0.003(3) 0.011(2) -0.023(3)
N1 0.025(2) 0.029(2) 0.020(2) -0.0020(18) 0.0016(17) 0.0041(19)
N2 0.039(3) 0.015(2) 0.032(3) -0.001(2) 0.002(2) 0.0003(19)
N3 0.032(3) 0.034(3) 0.028(3) -0.004(2) -0.001(2) -0.004(2)
C1 0.031(3) 0.023(3) 0.023(3) 0.000(2) 0.000(2) 0.004(2)
C2 0.028(3) 0.027(3) 0.027(3) 0.000(2) 0.002(3) 0.005(3)
C3 0.052(4) 0.032(3) 0.032(3) 0.002(2) 0.006(3) 0.003(3)
C4 0.083(6) 0.043(4) 0.025(3) 0.004(3) 0.009(3) 0.004(3)
C5 0.074(5) 0.048(4) 0.024(3) -0.008(3) 0.010(4) 0.016(4)
C6 0.047(4) 0.037(3) 0.030(3) -0.015(3) 0.003(3) 0.007(3)
C7 0.027(3) 0.031(3) 0.029(3) -0.004(2) 0.003(2) 0.002(2)
N4 0.043(3) 0.044(3) 0.017(2) 0.000(2) 0.001(2) 0.000(2)
N5 0.044(3) 0.049(3) 0.026(3) -0.008(2) 0.007(2) 0.002(3)
C8 0.046(4) 0.041(4) 0.039(4) 0.002(3) -0.001(3) 0.011(3)
C9 0.026(3) 0.040(4) 0.029(3) -0.002(3) 0.001(2) -0.004(2)
C10 0.044(4) 0.045(4) 0.071(5) -0.021(4) 0.004(4) -0.003(4)
C11 0.046(4) 0.036(4) 0.130(8) -0.014(5) -0.005(5) 0.004(4)
C12 0.048(5) 0.053(5) 0.089(6) 0.031(5) -0.022(4) -0.021(4)
C13 0.047(4) 0.060(5) 0.050(4) 0.018(4) -0.004(3) -0.014(4)
C14 0.023(3) 0.047(4) 0.028(3) 0.005(3) -0.003(2) -0.007(3)

loop_
_atom_type_symbol
_atom_type_description
_atom_type_scat_dispersion_real
_atom_type_scat_dispersion_imag
_atom_type_scat_source
C C 0.0033 0.0016 'International Tables Vol C Tables 4.2.6.8 and 6.1.1.4'
H H 0.0000 0.0000 'International Tables Vol C Tables 4.2.6.8 and 6.1.1.4'
N N 0.0061 0.0033 'International Tables Vol C Tables 4.2.6.8 and 6.1.1.4'
O O 0.0106 0.0060 'International Tables Vol C Tables 4.2.6.8 and 6.1.1.4'
Cl Cl 0.1484 0.1585 'International Tables Vol C Tables 4.2.6.8 and 6.1.1.4'
Ru Ru -1.2594 0.8363 'International Tables Vol C Tables 4.2.6.8 and 6.1.1.4'

loop_
_geom_angle_atom_site_label_1
_geom_angle_atom_site_label_2
_geom_angle_atom_site_label_3
_geom_angle
N3 Ru1 N1 93.32(19)
N3 Ru1 Cl1 92.67(17)
N1 Ru1 Cl1 88.75(12)
N3 Ru1 Cl2 178.74(17)
N1 Ru1 Cl2 87.41(12)
Cl1 Ru1 Cl2 88.37(6)
N3 Ru1 Cl3 90.53(17)
N1 Ru1 Cl3 91.56(12)
Cl1 Ru1 Cl3 176.77(6)
Cl2 Ru1 Cl3 88.43(5)
N3 Ru1 Cl4 91.59(15)
N1 Ru1 Cl4 174.34(12)
Cl1 Ru1 Cl4 88.21(5)
Cl2 Ru1 Cl4 87.73(5)
Cl3 Ru1 Cl4 91.21(5)
C1 N1 C2 106.8(4)
C1 N1 Ru1 122.2(4)
C2 N1 Ru1 130.7(4)
C1 N2 C7 108.6(4)
C1 N2 H2 125.7
C7 N2 H2 125.7
O1 N3 Ru1 178.0(5)
N1 C1 N2 111.5(5)
N1 C1 H1 124.3
N2 C1 H1 124.3
N1 C2 C3 132.5(5)
N1 C2 C7 107.5(5)
C3 C2 C7 120.0(5)
C4 C3 C2 117.3(5)
C4 C3 H3A 121.3
C2 C3 H3A 121.3
C3 C4 C5 122.1(6)
C3 C4 H4 118.9
C5 C4 H4 118.9
C6 C5 C4 121.3(6)
C6 C5 H5 119.4
C4 C5 H5 119.4
C5 C6 C7 117.2(5)
C5 C6 H6 121.4
C7 C6 H6 121.4
N2 C7 C6 132.4(5)
N2 C7 C2 105.6(4)
C6 C7 C2 122.0(5)
C8 N4 C9 108.8(5)
C8 N4 H4A 125.6
C9 N4 H4A 125.6
C8 N5 C14 109.5(5)
C8 N5 H5A 125.3
C14 N5 H5A 125.3
N4 C8 N5 109.9(5)
N4 C8 H8 125.1
N5 C8 H8 125.1
C10 C9 C14 123.5(6)
C10 C9 N4 130.4(6)
C14 C9 N4 106.2(5)
C9 C10 C11 113.8(7)
C9 C10 H10 123.1
C11 C10 H10 123.1
C10 C11 C12 121.7(7)
C10 C11 H11 119.1
C12 C11 H11 119.1
C13 C12 C11 122.0(7)
C13 C12 H12 119.0
C11 C12 H12 119.0
C12 C13 C14 116.8(7)
C12 C13 H13 121.6
C14 C13 H13 121.6
C13 C14 N5 132.1(6)
C13 C14 C9 122.2(6)
N5 C14 C9 105.7(5)

loop_
_geom_bond_atom_site_label_1
_geom_bond_atom_site_label_2
_geom_bond_distance
Ru1 N3 1.733(5)
Ru1 N1 2.068(4)
Ru1 Cl1 2.3510(14)
Ru1 Cl2 2.3520(14)
Ru1 Cl3 2.3857(14)
Ru1 Cl4 2.3893(13)
O1 N3 1.130(6)
N1 C1 1.321(6)
N1 C2 1.389(7)
N2 C1 1.329(7)
N2 C7 1.375(7)
N2 H2 0.8800
C1 H1 0.9500
C2 C3 1.390(8)
C2 C7 1.401(7)
C3 C4 1.366(8)
C3 H3A 0.9500
C4 C5 1.397(9)
C4 H4 0.9500
C5 C6 1.359(9)
C5 H5 0.9500
C6 C7 1.386(7)
C6 H6 0.9500
N4 C8 1.306(7)
N4 C9 1.391(8)
N4 H4A 0.8800
N5 C8 1.311(7)
N5 C14 1.380(8)
N5 H5A 0.8800
C8 H8 0.9500
C9 C10 1.372(9)
C9 C14 1.383(8)
C10 C11 1.405(12)
C10 H10 0.9500
C11 C12 1.409(12)
C11 H11 0.9500
C12 C13 1.347(11)
C12 H12 0.9500
C13 C14 1.357(9)
C13 H13 0.9500

loop_
_geom_torsion_atom_site_label_1
_geom_torsion_atom_site_label_2
_geom_torsion_atom_site_label_3
_geom_torsion_atom_site_label_4
_geom_torsion
N3 Ru1 N1 C1 -137.1(4)
Cl1 Ru1 N1 C1 -44.5(4)
Cl2 Ru1 N1 C1 44.0(4)
Cl3 Ru1 N1 C1 132.3(4)
N3 Ru1 N1 C2 36.5(5)
Cl1 Ru1 N1 C2 129.1(5)
Cl2 Ru1 N1 C2 -142.5(5)
Cl3 Ru1 N1 C2 -54.1(5)
C2 N1 C1 N2 0.4(6)
Ru1 N1 C1 N2 175.3(3)
C7 N2 C1 N1 0.3(6)
C1 N1 C2 C3 -179.7(6)
Ru1 N1 C2 C3 6.0(10)
C1 N1 C2 C7 -0.9(6)
Ru1 N1 C2 C7 -175.2(4)
N1 C2 C3 C4 -178.5(7)
C7 C2 C3 C4 2.7(9)
C2 C3 C4 C5 -3.5(11)
C3 C4 C5 C6 3.5(13)
C4 C5 C6 C7 -2.5(11)
C1 N2 C7 C6 -178.5(6)
C1 N2 C7 C2 -0.8(6)
C5 C6 C7 N2 179.2(7)
C5 C6 C7 C2 1.8(10)
N1 C2 C7 N2 1.0(6)
C3 C2 C7 N2 -180.0(5)
N1 C2 C7 C6 179.0(5)
C3 C2 C7 C6 -1.9(9)
C9 N4 C8 N5 0.1(8)
C14 N5 C8 N4 0.9(8)
C8 N4 C9 C10 179.2(7)
C8 N4 C9 C14 -1.0(7)
C14 C9 C10 C11 0.2(10)
N4 C9 C10 C11 -180.0(6)
C9 C10 C11 C12 -0.6(11)
C10 C11 C12 C13 1.4(12)
C11 C12 C13 C14 -1.6(10)
C12 C13 C14 N5 178.8(6)
C12 C13 C14 C9 1.2(9)
C8 N5 C14 C13 -179.3(7)
C8 N5 C14 C9 -1.5(7)
C10 C9 C14 C13 -0.6(10)
N4 C9 C14 C13 179.6(5)
C10 C9 C14 N5 -178.7(6)
N4 C9 C14 N5 1.5(6)
